data_4508874
loop_
_publ_author_name
'Curtis, Elizabeth'
'Nassimbeni, Luigi R.'
'Su, Hong'
'Taljaard, Jana H.'

_publ_section_title
;
 Xanthenol Clathrates:&#x2009; Structures and Solid&#x2212;Solid Reactions
;
_journal_issue 12
_journal_name_full 'Crystal Growth &amp; Design'
_journal_page_first 2716
_journal_paper_doi 10.1021/cg060384q
_journal_volume 6
_journal_year 2006
_chemical_formula_moiety 'C20 H16 O3, C8 H5'
_chemical_formula_sum 'C28 H21 O3'
_chemical_formula_weight 405.45
_chemical_melting_point ?
_chemical_name_systematic
; 
 9-(4-methoxyphenyl)-9H-xanthen-9-ol pyrene clathrate 
;
_space_group_IT_number 2
_symmetry_cell_setting triclinic
_symmetry_space_group_name_Hall '-P 1'
_symmetry_space_group_name_H-M 'P -1'
_atom_sites_solution_hydrogens geom
_atom_sites_solution_primary direct
_atom_sites_solution_secondary difmap
_audit_creation_method SHELXL-97
_cell_angle_alpha 94.018(3)
_cell_angle_beta 91.570(2)
_cell_angle_gamma 110.732(3)
_cell_formula_units_Z 2
_cell_length_a 8.3930(5)
_cell_length_b 9.7237(6)
_cell_length_c 12.9654(10)
_cell_measurement_temperature 113(2)
_cell_volume 985.62(12)
_computing_cell_refinement 'DENZO-SMN (Otwinowski & Minor, 1997)'
_computing_data_collection 'COLLECT program (Nonius, 2000)'
_computing_data_reduction 'DENZO-SMN (Otwinowski & Minor, 1997)'
_computing_molecular_graphics 'X-Seed (Barbour, 2001)'
_computing_publication_material 'SHELXL-97 (Sheldrick, 1997)'
_computing_structure_refinement 'SHELXL-97 (Sheldrick, 1997)'
_computing_structure_solution 'SHELXS-97 (Sheldrick, 1997)'
_diffrn_ambient_temperature 113(2)
_diffrn_measured_fraction_theta_full 0.988
_diffrn_measured_fraction_theta_max 0.988
_diffrn_measurement_device_type 'Nonius Kappa CCD diffractometer'
_diffrn_measurement_method '1.2\% \f scans and \w scans'
_diffrn_radiation_monochromator graphite
_diffrn_radiation_source 'fine-focus sealed tube'
_diffrn_radiation_type MoK\a
_diffrn_radiation_wavelength 0.71073
_diffrn_reflns_av_R_equivalents 0.0000
_diffrn_reflns_av_sigmaI/netI 0.0710
_diffrn_reflns_limit_h_max 10
_diffrn_reflns_limit_h_min 0
_diffrn_reflns_limit_k_max 11
_diffrn_reflns_limit_k_min -11
_diffrn_reflns_limit_l_max 15
_diffrn_reflns_limit_l_min -15
_diffrn_reflns_number 3738
_diffrn_reflns_theta_full 25.77
_diffrn_reflns_theta_max 25.77
_diffrn_reflns_theta_min 1.58
_exptl_absorpt_coefficient_mu 0.088
_exptl_absorpt_correction_T_max 0.9965
_exptl_absorpt_correction_T_min 0.9809
_exptl_absorpt_correction_type none
_exptl_absorpt_process_details none
_exptl_crystal_colour colourless
_exptl_crystal_density_diffrn 1.366
_exptl_crystal_density_meas ?
_exptl_crystal_density_method 'not measured'
_exptl_crystal_description needle
_exptl_crystal_F_000 426
_exptl_crystal_size_max 0.22
_exptl_crystal_size_mid 0.20
_exptl_crystal_size_min 0.04
_refine_diff_density_max 0.362
_refine_diff_density_min -0.272
_refine_diff_density_rms 0.061
_refine_ls_extinction_coef 0.008(4)
_refine_ls_extinction_expression Fc^*^=kFc[1+0.001xFc^2^\l^3^/sin(2\q)]^-1/4^
_refine_ls_extinction_method SHELXL
_refine_ls_goodness_of_fit_ref 1.051
_refine_ls_hydrogen_treatment mixed
_refine_ls_matrix_type full
_refine_ls_number_parameters 286
_refine_ls_number_reflns 3738
_refine_ls_number_restraints 1
_refine_ls_restrained_S_all 1.051
_refine_ls_R_factor_all 0.1049
_refine_ls_R_factor_gt 0.0635
_refine_ls_shift/su_max 0.000
_refine_ls_shift/su_mean 0.000
_refine_ls_structure_factor_coef Fsqd
_refine_ls_weighting_details 'calc w=1/[\s^2^(Fo^2^)+(0.0812P)^2^+0.6983P] where P=(Fo^2^+2Fc^2^)/3'
_refine_ls_weighting_scheme calc
_refine_ls_wR_factor_gt 0.1574
_refine_ls_wR_factor_ref 0.1782
_reflns_number_gt 2469
_reflns_number_total 3738
_reflns_threshold_expression >2sigma(I)
_cod_data_source_file cg060384qsup5.cif
_cod_data_source_block HPYR
_cod_depositor_comments
;
The following automatic conversions were performed:

'_chemical_melting_point' value 'not measured' was changed to '?' -
the value is undefined or not given.

Automatic conversion script
Id: cif_fix_values 1891 2012-01-12 08:04:46Z andrius 

The following automatic conversions were performed:

'_exptl_crystal_density_meas' value 'not measured' was changed to '?'
- the value is perceived as not measured.

Automatic conversion script
Id: cif_fix_values 3008 2015-01-20 13:52:24Z robertas 
;
_cod_original_cell_volume 985.62(11)
_cod_original_sg_symbol_H-M P-1
_cod_database_code 4508874

loop_
_symmetry_equiv_pos_as_xyz
'x, y, z'
'-x, -y, -z'

loop_
_atom_site_label
_atom_site_type_symbol
_atom_site_fract_x
_atom_site_fract_y
_atom_site_fract_z
_atom_site_U_iso_or_equiv
_atom_site_adp_type
_atom_site_occupancy
_atom_site_symmetry_multiplicity
_atom_site_calc_flag
_atom_site_refinement_flags
O1 O 0.7803(2) 0.2748(2) 0.02853(15) 0.0279(5) Uani 1 1 d D
O2 O 0.4087(2) -0.0133(2) 0.10597(16) 0.0281(5) Uani 1 1 d .
O3 O 1.0751(2) 0.7910(2) 0.37793(16) 0.0307(5) Uani 1 1 d .
C1 C 0.3848(3) 0.1185(3) 0.0936(2) 0.0258(6) Uani 1 1 d .
C2 C 0.2191(3) 0.1075(3) 0.0673(2) 0.0297(7) Uani 1 1 d .
H2 H 0.1302 0.0136 0.0581 0.036 Uiso 1 1 calc R
C3 C 0.1845(4) 0.2335(3) 0.0546(2) 0.0321(7) Uani 1 1 d .
H3 H 0.0722 0.2265 0.0339 0.038 Uiso 1 1 calc R
C4 C 0.3134(4) 0.3711(3) 0.0718(2) 0.0305(7) Uani 1 1 d .
H4 H 0.2888 0.4583 0.0653 0.037 Uiso 1 1 calc R
C5 C 0.4785(3) 0.3804(3) 0.0986(2) 0.0288(7) Uani 1 1 d .
H5 H 0.5661 0.4748 0.1099 0.035 Uiso 1 1 calc R
C6 C 0.5184(3) 0.2553(3) 0.1093(2) 0.0247(6) Uani 1 1 d .
C7 C 0.7018(3) 0.2626(3) 0.1281(2) 0.0249(6) Uani 1 1 d .
C8 C 0.7013(3) 0.1217(3) 0.1712(2) 0.0253(6) Uani 1 1 d .
C9 C 0.8458(3) 0.1113(3) 0.2213(2) 0.0292(7) Uani 1 1 d .
H9 H 0.9442 0.1981 0.2351 0.035 Uiso 1 1 calc R
C10 C 0.8504(4) -0.0197(3) 0.2513(2) 0.0332(7) Uani 1 1 d .
H10 H 0.9510 -0.0229 0.2848 0.040 Uiso 1 1 calc R
C11 C 0.7065(4) -0.1487(3) 0.2327(3) 0.0346(7) Uani 1 1 d .
H11 H 0.7089 -0.2399 0.2532 0.042 Uiso 1 1 calc R
H1 H 0.715(5) 0.191(3) -0.018(3) 0.088(15) Uiso 1 1 d D
C12 C 0.5610(4) -0.1422(3) 0.1840(2) 0.0300(7) Uani 1 1 d .
H12 H 0.4626 -0.2290 0.1709 0.036 Uiso 1 1 calc R
C13 C 0.5597(3) -0.0090(3) 0.1546(2) 0.0258(7) Uani 1 1 d .
C14 C 0.8066(3) 0.4019(3) 0.1959(2) 0.0244(6) Uani 1 1 d .
C15 C 0.7771(3) 0.4129(3) 0.3000(2) 0.0277(7) Uani 1 1 d .
H15 H 0.6954 0.3315 0.3283 0.033 Uiso 1 1 calc R
C16 C 0.8640(3) 0.5401(3) 0.3646(2) 0.0282(7) Uani 1 1 d .
H16 H 0.8426 0.5453 0.4361 0.034 Uiso 1 1 calc R
C17 C 0.9832(3) 0.6599(3) 0.3221(2) 0.0257(7) Uani 1 1 d .
C18 C 1.0140(3) 0.6499(3) 0.2188(2) 0.0282(7) Uani 1 1 d .
H18 H 1.0954 0.7313 0.1903 0.034 Uiso 1 1 calc R
C19 C 0.9276(3) 0.5222(3) 0.1556(2) 0.0267(7) Uani 1 1 d .
H19 H 0.9509 0.5168 0.0845 0.032 Uiso 1 1 calc R
C20 C 1.0448(4) 0.8052(4) 0.4851(3) 0.0416(8) Uani 1 1 d .
H20C H 0.9245 0.7919 0.4927 0.062 Uiso 1 1 calc R
H20B H 1.1169 0.9036 0.5155 0.062 Uiso 1 1 calc R
H20A H 1.0721 0.7300 0.5207 0.062 Uiso 1 1 calc R
C1G C 0.4709(3) 0.4245(3) 0.4781(2) 0.0238(6) Uani 1 1 d .
C2G C 0.5236(4) 0.3211(3) 0.5278(2) 0.0293(7) Uani 1 1 d .
C3G C 0.4673(4) 0.1764(3) 0.4849(3) 0.0383(8) Uani 1 1 d .
H3G H 0.4996 0.1058 0.5185 0.046 Uiso 1 1 calc R
C4G C 0.3654(4) 0.1323(3) 0.3943(3) 0.0381(8) Uani 1 1 d .
H4G H 0.3316 0.0329 0.3655 0.046 Uiso 1 1 calc R
C5G C 0.3124(3) 0.2316(3) 0.3453(2) 0.0326(7) Uani 1 1 d .
H5G H 0.2411 0.2001 0.2836 0.039 Uiso 1 1 calc R
C6G C 0.3641(3) 0.3806(3) 0.3872(2) 0.0277(7) Uani 1 1 d .
C7G C 0.3118(4) 0.4876(3) 0.3407(2) 0.0329(7) Uani 1 1 d .
H7G H 0.2374 0.4581 0.2802 0.039 Uiso 1 1 calc R
C8G C 0.3648(4) 0.6278(4) 0.3798(3) 0.0349(8) Uani 1 1 d .
H8G H 0.3282 0.6959 0.3460 0.042 Uiso 1 1 calc R

loop_
_atom_site_aniso_label
_atom_site_aniso_U_11
_atom_site_aniso_U_22
_atom_site_aniso_U_33
_atom_site_aniso_U_23
_atom_site_aniso_U_13
_atom_site_aniso_U_12
O1 0.0192(10) 0.0320(12) 0.0268(12) 0.0001(9) 0.0011(8) 0.0027(9)
O2 0.0171(10) 0.0285(11) 0.0351(12) -0.0004(9) -0.0047(8) 0.0048(8)
O3 0.0251(11) 0.0270(11) 0.0351(12) -0.0006(9) 0.0019(9) 0.0040(9)
C1 0.0195(14) 0.0286(16) 0.0276(16) 0.0020(12) 0.0004(12) 0.0069(12)
C2 0.0174(14) 0.0324(17) 0.0324(17) -0.0017(13) -0.0014(12) 0.0016(12)
C3 0.0184(14) 0.0426(19) 0.0326(18) 0.0022(14) -0.0010(12) 0.0081(13)
C4 0.0245(15) 0.0347(17) 0.0336(18) 0.0028(13) -0.0009(13) 0.0125(13)
C5 0.0204(14) 0.0296(16) 0.0310(17) 0.0009(13) -0.0009(12) 0.0029(12)
C6 0.0163(13) 0.0297(16) 0.0249(16) 0.0015(12) -0.0006(11) 0.0044(12)
C7 0.0192(14) 0.0306(16) 0.0228(15) 0.0001(12) 0.0021(11) 0.0067(12)
C8 0.0226(14) 0.0280(16) 0.0239(16) -0.0001(12) 0.0036(12) 0.0075(12)
C9 0.0191(14) 0.0339(17) 0.0320(17) 0.0017(13) 0.0000(12) 0.0066(12)
C10 0.0244(15) 0.0388(18) 0.0375(18) 0.0044(14) -0.0009(13) 0.0128(13)
C11 0.0309(17) 0.0318(17) 0.0412(19) 0.0062(14) 0.0025(14) 0.0107(14)
C12 0.0259(15) 0.0284(16) 0.0323(17) 0.0021(13) 0.0036(13) 0.0056(12)
C13 0.0178(14) 0.0319(16) 0.0254(16) 0.0000(12) 0.0016(12) 0.0063(12)
C14 0.0153(13) 0.0264(15) 0.0310(17) 0.0020(12) -0.0011(12) 0.0070(11)
C15 0.0171(13) 0.0288(16) 0.0336(18) 0.0029(13) 0.0023(12) 0.0038(12)
C16 0.0221(14) 0.0306(16) 0.0303(17) 0.0024(13) 0.0040(12) 0.0071(12)
C17 0.0172(13) 0.0243(15) 0.0342(17) -0.0013(13) -0.0029(12) 0.0066(11)
C18 0.0220(14) 0.0272(16) 0.0349(18) 0.0078(13) 0.0054(13) 0.0069(12)
C19 0.0206(14) 0.0318(16) 0.0263(16) 0.0028(13) -0.0006(12) 0.0079(12)
C20 0.0411(19) 0.0356(19) 0.037(2) -0.0075(15) 0.0070(15) 0.0013(15)
C1G 0.0149(13) 0.0261(15) 0.0254(16) 0.0003(12) 0.0046(11) 0.0014(11)
C2G 0.0279(15) 0.0244(16) 0.0365(18) 0.0065(13) 0.0115(13) 0.0089(12)
C3G 0.0399(18) 0.0291(17) 0.048(2) 0.0108(15) 0.0113(16) 0.0126(14)
C4G 0.0401(19) 0.0234(16) 0.046(2) -0.0012(14) 0.0154(16) 0.0054(14)
C5G 0.0188(14) 0.0347(17) 0.0325(17) -0.0099(14) 0.0054(13) -0.0028(12)
C6G 0.0186(13) 0.0311(16) 0.0286(17) -0.0017(13) 0.0021(12) 0.0039(12)
C7G 0.0270(16) 0.0418(19) 0.0301(18) 0.0023(14) 0.0019(13) 0.0125(14)
C8G 0.0291(16) 0.0425(19) 0.0399(19) 0.0134(15) 0.0063(14) 0.0187(14)

loop_
_atom_type_symbol
_atom_type_description
_atom_type_scat_dispersion_real
_atom_type_scat_dispersion_imag
_atom_type_scat_source
C C 0.0033 0.0016 'International Tables Vol C Tables 4.2.6.8 and 6.1.1.4'
H H 0.0000 0.0000 'International Tables Vol C Tables 4.2.6.8 and 6.1.1.4'
O O 0.0106 0.0060 'International Tables Vol C Tables 4.2.6.8 and 6.1.1.4'

loop_
_geom_angle_atom_site_label_1
_geom_angle_atom_site_label_2
_geom_angle_atom_site_label_3
_geom_angle
_geom_angle_site_symmetry_1
_geom_angle_site_symmetry_3
C7 O1 H1 109(3) . .
C1 O2 C13 118.7(2) . .
C17 O3 C20 117.6(2) . .
O2 C1 C2 116.0(2) . .
O2 C1 C6 122.3(2) . .
C2 C1 C6 121.7(3) . .
C3 C2 C1 119.5(3) . .
C3 C2 H2 120.2 . .
C1 C2 H2 120.2 . .
C2 C3 C4 120.1(3) . .
C2 C3 H3 119.9 . .
C4 C3 H3 119.9 . .
C5 C4 C3 119.7(3) . .
C5 C4 H4 120.2 . .
C3 C4 H4 120.2 . .
C6 C5 C4 121.6(3) . .
C6 C5 H5 119.2 . .
C4 C5 H5 119.2 . .
C5 C6 C1 117.3(2) . .
C5 C6 C7 122.2(2) . .
C1 C6 C7 120.2(2) . .
O1 C7 C8 108.6(2) . .
O1 C7 C14 106.1(2) . .
C8 C7 C14 113.5(2) . .
O1 C7 C6 107.8(2) . .
C8 C7 C6 109.6(2) . .
C14 C7 C6 111.0(2) . .
C13 C8 C9 116.3(3) . .
C13 C8 C7 121.2(2) . .
C9 C8 C7 122.3(2) . .
C10 C9 C8 122.3(3) . .
C10 C9 H9 118.9 . .
C8 C9 H9 118.9 . .
C9 C10 C11 119.9(3) . .
C9 C10 H10 120.1 . .
C11 C10 H10 120.1 . .
C12 C11 C10 119.4(3) . .
C12 C11 H11 120.3 . .
C10 C11 H11 120.3 . .
C13 C12 C11 119.6(3) . .
C13 C12 H12 120.2 . .
C11 C12 H12 120.2 . .
C12 C13 O2 115.5(2) . .
C12 C13 C8 122.6(3) . .
O2 C13 C8 121.9(2) . .
C15 C14 C19 118.3(3) . .
C15 C14 C7 119.5(2) . .
C19 C14 C7 122.2(3) . .
C14 C15 C16 121.9(3) . .
C14 C15 H15 119.1 . .
C16 C15 H15 119.1 . .
C15 C16 C17 118.7(3) . .
C15 C16 H16 120.7 . .
C17 C16 H16 120.7 . .
C18 C17 O3 116.3(2) . .
C18 C17 C16 119.9(3) . .
O3 C17 C16 123.8(3) . .
C17 C18 C19 120.8(3) . .
C17 C18 H18 119.6 . .
C19 C18 H18 119.6 . .
C18 C19 C14 120.4(3) . .
C18 C19 H19 119.8 . .
C14 C19 H19 119.8 . .
O3 C20 H20C 109.5 . .
O3 C20 H20B 109.5 . .
H20C C20 H20B 109.5 . .
O3 C20 H20A 109.5 . .
H20C C20 H20A 109.5 . .
H20B C20 H20A 109.5 . .
C6G C1G C2G 120.6(3) . .
C6G C1G C1G 120.4(3) . 2_666
C2G C1G C1G 119.0(3) . 2_666
C3G C2G C1G 118.5(3) . .
C3G C2G C8G 123.1(3) . 2_666
C1G C2G C8G 118.4(3) . 2_666
C4G C3G C2G 121.7(3) . .
C4G C3G H3G 119.2 . .
C2G C3G H3G 119.2 . .
C5G C4G C3G 120.4(3) . .
C5G C4G H4G 119.8 . .
C3G C4G H4G 119.8 . .
C4G C5G C6G 120.1(3) . .
C4G C5G H5G 119.9 . .
C6G C5G H5G 119.9 . .
C1G C6G C5G 118.7(3) . .
C1G C6G C7G 118.7(3) . .
C5G C6G C7G 122.5(3) . .
C8G C7G C6G 121.7(3) . .
C8G C7G H7G 119.1 . .
C6G C7G H7G 119.1 . .
C7G C8G C2G 121.7(3) . 2_666
C7G C8G H8G 119.1 . .
C2G C8G H8G 119.1 2_666 .

loop_
_geom_bond_atom_site_label_1
_geom_bond_atom_site_label_2
_geom_bond_distance
_geom_bond_site_symmetry_2
O1 C7 1.459(3) .
O1 H1 0.9640(10) .
O2 C1 1.385(3) .
O2 C13 1.386(3) .
O3 C17 1.374(3) .
O3 C20 1.425(4) .
C1 C2 1.388(4) .
C1 C6 1.401(4) .
C2 C3 1.375(4) .
C2 H2 0.9500 .
C3 C4 1.390(4) .
C3 H3 0.9500 .
C4 C5 1.388(4) .
C4 H4 0.9500 .
C5 C6 1.386(4) .
C5 H5 0.9500 .
C6 C7 1.528(4) .
C7 C8 1.514(4) .
C7 C14 1.525(4) .
C8 C13 1.397(4) .
C8 C9 1.399(4) .
C9 C10 1.370(4) .
C9 H9 0.9500 .
C10 C11 1.400(4) .
C10 H10 0.9500 .
C11 C12 1.382(4) .
C11 H11 0.9500 .
C12 C13 1.379(4) .
C12 H12 0.9500 .
C14 C15 1.383(4) .
C14 C19 1.395(4) .
C15 C16 1.395(4) .
C15 H15 0.9500 .
C16 C17 1.399(4) .
C16 H16 0.9500 .
C17 C18 1.374(4) .
C18 C19 1.388(4) .
C18 H18 0.9500 .
C19 H19 0.9500 .
C20 H20C 0.9800 .
C20 H20B 0.9800 .
C20 H20A 0.9800 .
C1G C6G 1.405(4) .
C1G C2G 1.419(4) .
C1G C1G 1.442(5) 2_666
C2G C3G 1.384(4) .
C2G C8G 1.444(5) 2_666
C3G C4G 1.382(5) .
C3G H3G 0.9500 .
C4G C5G 1.382(5) .
C4G H4G 0.9500 .
C5G C6G 1.420(4) .
C5G H5G 0.9500 .
C6G C7G 1.426(4) .
C7G C8G 1.333(4) .
C7G H7G 0.9500 .
C8G C2G 1.444(5) 2_666
C8G H8G 0.9500 .

loop_
_geom_hbond_atom_site_label_D
_geom_hbond_atom_site_label_H
_geom_hbond_atom_site_label_A
_geom_hbond_distance_DH
_geom_hbond_distance_HA
_geom_hbond_distance_DA
_geom_hbond_angle_DHA
_geom_hbond_site_symmetry_A
O1 H1 O2 0.9640(10) 1.936(5) 2.898(3) 175(4) 2_655

loop_
_geom_torsion_atom_site_label_1
_geom_torsion_atom_site_label_2
_geom_torsion_atom_site_label_3
_geom_torsion_atom_site_label_4
_geom_torsion
_geom_torsion_site_symmetry_1
_geom_torsion_site_symmetry_4
C13 O2 C1 C2 -165.4(2) . .
C13 O2 C1 C6 13.0(4) . .
O2 C1 C2 C3 179.4(3) . .
C6 C1 C2 C3 1.0(4) . .
C1 C2 C3 C4 -2.4(4) . .
C2 C3 C4 C5 2.1(4) . .
C3 C4 C5 C6 -0.4(5) . .
C4 C5 C6 C1 -1.0(4) . .
C4 C5 C6 C7 173.8(3) . .
O2 C1 C6 C5 -177.6(3) . .
C2 C1 C6 C5 0.7(4) . .
O2 C1 C6 C7 7.5(4) . .
C2 C1 C6 C7 -174.2(3) . .
C5 C6 C7 O1 -80.7(3) . .
C1 C6 C7 O1 94.0(3) . .
C5 C6 C7 C8 161.3(3) . .
C1 C6 C7 C8 -24.1(4) . .
C5 C6 C7 C14 35.1(4) . .
C1 C6 C7 C14 -150.2(3) . .
O1 C7 C8 C13 -94.3(3) . .
C14 C7 C8 C13 148.0(3) . .
C6 C7 C8 C13 23.2(4) . .
O1 C7 C8 C9 79.9(3) . .
C14 C7 C8 C9 -37.8(4) . .
C6 C7 C8 C9 -162.5(3) . .
C13 C8 C9 C10 1.0(4) . .
C7 C8 C9 C10 -173.5(3) . .
C8 C9 C10 C11 -0.5(5) . .
C9 C10 C11 C12 0.0(5) . .
C10 C11 C12 C13 0.0(4) . .
C11 C12 C13 O2 179.7(3) . .
C11 C12 C13 C8 0.5(4) . .
C1 O2 C13 C12 166.8(2) . .
C1 O2 C13 C8 -14.0(4) . .
C9 C8 C13 C12 -1.0(4) . .
C7 C8 C13 C12 173.6(3) . .
C9 C8 C13 O2 179.9(2) . .
C7 C8 C13 O2 -5.6(4) . .
O1 C7 C14 C15 -171.3(2) . .
C8 C7 C14 C15 -52.0(3) . .
C6 C7 C14 C15 71.9(3) . .
O1 C7 C14 C19 11.4(3) . .
C8 C7 C14 C19 130.7(3) . .
C6 C7 C14 C19 -105.4(3) . .
C19 C14 C15 C16 0.2(4) . .
C7 C14 C15 C16 -177.2(2) . .
C14 C15 C16 C17 0.5(4) . .
C20 O3 C17 C18 179.4(3) . .
C20 O3 C17 C16 -0.8(4) . .
C15 C16 C17 C18 -0.8(4) . .
C15 C16 C17 O3 179.5(2) . .
O3 C17 C18 C19 -179.9(2) . .
C16 C17 C18 C19 0.3(4) . .
C17 C18 C19 C14 0.5(4) . .
C15 C14 C19 C18 -0.7(4) . .
C7 C14 C19 C18 176.6(2) . .
C6G C1G C2G C3G 0.0(4) . .
C1G C1G C2G C3G -179.8(3) 2_666 .
C6G C1G C2G C8G 179.2(3) . 2_666
C1G C1G C2G C8G -0.6(4) 2_666 2_666
C1G C2G C3G C4G 1.5(4) . .
C8G C2G C3G C4G -177.7(3) 2_666 .
C2G C3G C4G C5G -1.9(5) . .
C3G C4G C5G C6G 0.8(4) . .
C2G C1G C6G C5G -1.1(4) . .
C1G C1G C6G C5G 178.8(3) 2_666 .
C2G C1G C6G C7G 179.0(2) . .
C1G C1G C6G C7G -1.2(5) 2_666 .
C4G C5G C6G C1G 0.7(4) . .
C4G C5G C6G C7G -179.3(3) . .
C1G C6G C7G C8G 1.5(4) . .
C5G C6G C7G C8G -178.5(3) . .
C6G C7G C8G C2G -0.7(5) . 2_666
